data_1567017
loop_
_publ_author_name
'Shangguan, Zhichun'
'Sun, Wenjin'
'Zhang, Zhao-Yang'
'Fang, Dong'
'Wang, Zhihang'
'Wu, Si'
'Deng, Chao'
'Huang, Xianhui'
'He, Yixin'
'Wang, Ruzhu'
'Li, Tingxian'
'Moth-Poulsen, Kasper'
'Li, Tao'

_publ_section_title
;
 A rechargeable molecular solar thermal system below 0 \%C
;
_journal_name_full 'Chemical Science'
_journal_paper_doi 10.1039/D2SC01873J
_journal_year 2022
_chemical_formula_moiety 'C17 H22 N4 S'
_chemical_formula_sum 'C17 H22 N4 S'
_chemical_formula_weight 314.44
_space_group_crystal_system triclinic
_space_group_IT_number 2
_space_group_name_Hall '-P 1'
_space_group_name_H-M_alt 'P -1'
_atom_sites_solution_hydrogens geom
_audit_creation_method SHELXL-2018/3
_audit_update_record
;
2021-09-29 deposited with the CCDC.	2022-05-16 downloaded from the CCDC.
;
_cell_angle_alpha 87.1020(10)
_cell_angle_beta 88.922(2)
_cell_angle_gamma 73.340(2)
_cell_formula_units_Z 4
_cell_length_a 5.6168(2)
_cell_length_b 8.1750(2)
_cell_length_c 39.0525(10)
_cell_measurement_reflns_used 9525
_cell_measurement_temperature 173(2)
_cell_measurement_theta_max 68.18
_cell_measurement_theta_min 3.40
_cell_volume 1715.70(9)
_computing_structure_refinement 'SHELXL-2018/3 (Sheldrick, 2018)'
_computing_structure_solution 'SHELXT 2018/2 (Sheldrick, 2018)'
_diffrn_ambient_temperature 173(2)
_diffrn_measured_fraction_theta_full 0.999
_diffrn_measured_fraction_theta_max 0.998
_diffrn_measurement_device_type 'Bruker D8 VENTURE'
_diffrn_measurement_method '\f and \w scans'
_diffrn_radiation_type CuK\a
_diffrn_radiation_wavelength 1.54178
_diffrn_reflns_av_R_equivalents 0.0660
_diffrn_reflns_av_unetI/netI 0.0410
_diffrn_reflns_Laue_measured_fraction_full 0.999
_diffrn_reflns_Laue_measured_fraction_max 0.998
_diffrn_reflns_limit_h_max 6
_diffrn_reflns_limit_h_min -6
_diffrn_reflns_limit_k_max 9
_diffrn_reflns_limit_k_min -9
_diffrn_reflns_limit_l_max 46
_diffrn_reflns_limit_l_min -46
_diffrn_reflns_number 34076
_diffrn_reflns_point_group_measured_fraction_full 0.999
_diffrn_reflns_point_group_measured_fraction_max 0.998
_diffrn_reflns_theta_full 67.679
_diffrn_reflns_theta_max 68.250
_diffrn_reflns_theta_min 3.399
_exptl_absorpt_coefficient_mu 1.680
_exptl_absorpt_correction_type multi-scan
_exptl_absorpt_process_details
;
SADABS-2016/2 - Bruker AXS area detector scaling and absorption correction 
;
_exptl_crystal_colour colourless
_exptl_crystal_density_diffrn 1.217
_exptl_crystal_description block
_exptl_crystal_F_000 672
_exptl_crystal_size_max 0.140
_exptl_crystal_size_mid 0.120
_exptl_crystal_size_min 0.100
_exptl_transmission_factor_max 0.7531
_exptl_transmission_factor_min 0.6567
_refine_diff_density_max 0.578
_refine_diff_density_min -0.295
_refine_diff_density_rms 0.041
_refine_ls_extinction_method none
_refine_ls_goodness_of_fit_ref 1.038
_refine_ls_hydrogen_treatment constr
_refine_ls_matrix_type full
_refine_ls_number_parameters 399
_refine_ls_number_reflns 6270
_refine_ls_number_restraints 0
_refine_ls_restrained_S_all 1.038
_refine_ls_R_factor_all 0.0649
_refine_ls_R_factor_gt 0.0428
_refine_ls_shift/su_max 0.002
_refine_ls_shift/su_mean 0.000
_refine_ls_structure_factor_coef Fsqd
_refine_ls_weighting_details 'w=1/[\s^2^(Fo^2^)+(0.0550P)^2^+0.3850P] where P=(Fo^2^+2Fc^2^)/3'
_refine_ls_weighting_scheme calc
_refine_ls_wR_factor_gt 0.1043
_refine_ls_wR_factor_ref 0.1155
_reflns_Friedel_coverage 0.000
_reflns_number_gt 4630
_reflns_number_total 6270
_reflns_threshold_expression 'I > 2\s(I)'
_cod_data_source_file d2sc01873j4.cif
_cod_data_source_block t_a
_cod_database_code 1567017
_shelx_shelxl_version_number 2018/3
_shelx_space_group_comment
;
The symmetry employed for this shelxl refinement is uniquely defined
by the following loop, which should always be used as a source of
symmetry information in preference to the above space-group names.
They are only intended as comments.
;
_shelx_estimated_absorpt_t_min 0.799
_shelx_estimated_absorpt_t_max 0.850

loop_
_space_group_symop_operation_xyz
'x, y, z'
'-x, -y, -z'

loop_
_atom_site_label
_atom_site_type_symbol
_atom_site_fract_x
_atom_site_fract_y
_atom_site_fract_z
_atom_site_U_iso_or_equiv
_atom_site_adp_type
_atom_site_occupancy
_atom_site_site_symmetry_order
_atom_site_calc_flag
_atom_site_refinement_flags_posn
_atom_site_refinement_flags_adp
_atom_site_refinement_flags_occupancy
_atom_site_disorder_assembly
_atom_site_disorder_group
S1 S 0.35281(10) 0.19063(7) 0.74434(2) 0.03846(15) Uani 1 1 d . . . . .
C1 C 1.1215(4) 0.0303(3) 0.91939(5) 0.0422(5) Uani 1 1 d . . . . .
N1 N 1.1246(3) -0.0759(2) 0.94732(4) 0.0445(4) Uani 1 1 d . . . . .
N3 N 0.9678(3) 0.0254(2) 0.89183(4) 0.0400(4) Uani 1 1 d . . . . .
C3 C 1.3713(5) 0.0687(3) 0.95821(6) 0.0551(6) Uani 1 1 d . . . . .
H3 H 1.486236 0.112000 0.969731 0.066 Uiso 1 1 calc R U . . .
S2 S -0.11666(10) 0.66826(7) 0.76135(2) 0.03867(15) Uani 1 1 d . . . . .
C2 C 1.2810(4) 0.1255(3) 0.92582(6) 0.0510(6) Uani 1 1 d . . . . .
H2 H 1.319891 0.210987 0.911242 0.061 Uiso 1 1 calc R U . . .
N2 N 1.2784(4) -0.0546(3) 0.97159(5) 0.0522(5) Uani 1 1 d . . . . .
N5 N -0.5301(4) 1.1641(3) 0.55249(5) 0.0529(5) Uani 1 1 d . . . . .
C5 C 0.8266(4) 0.1389(3) 0.83948(5) 0.0360(5) Uani 1 1 d . . . . .
N4 N 0.9804(3) 0.1343(2) 0.86814(4) 0.0415(4) Uani 1 1 d . . . . .
C4 C 0.9917(4) -0.2038(3) 0.95297(6) 0.0534(6) Uani 1 1 d . . . . .
H4A H 0.865172 -0.188236 0.935210 0.080 Uiso 1 1 calc R U . . .
H4B H 0.911428 -0.191029 0.975573 0.080 Uiso 1 1 calc R U . . .
H4C H 1.109001 -0.318231 0.951945 0.080 Uiso 1 1 calc R U . . .
N7 N -0.3889(3) 1.0765(2) 0.60922(4) 0.0435(4) Uani 1 1 d . . . . .
C7 C 0.7152(4) 0.2668(3) 0.78282(5) 0.0376(5) Uani 1 1 d . . . . .
H7 H 0.737830 0.341528 0.764417 0.045 Uiso 1 1 calc R U . . .
C6 C 0.8537(4) 0.2483(3) 0.81239(5) 0.0408(5) Uani 1 1 d . . . . .
H6 H 0.969945 0.311944 0.814174 0.049 Uiso 1 1 calc R U . . .
N6 N -0.5144(4) 1.2730(3) 0.52614(5) 0.0640(6) Uani 1 1 d . . . . .
C8 C 0.5434(4) 0.1758(2) 0.78013(5) 0.0322(4) Uani 1 1 d . . . . .
N8 N -0.2427(3) 1.0989(2) 0.63152(4) 0.0431(4) Uani 1 1 d . . . . .
C9 C 0.5145(4) 0.0656(3) 0.80767(5) 0.0378(5) Uani 1 1 d . . . . .
H9 H 0.396539 0.003126 0.806023 0.045 Uiso 1 1 calc R U . . .
C12 C 0.2611(4) 0.3759(3) 0.68436(5) 0.0367(5) Uani 1 1 d . . . . .
H12A H 0.301816 0.265361 0.673095 0.044 Uiso 1 1 calc R U . . .
H12B H 0.083911 0.405463 0.691262 0.044 Uiso 1 1 calc R U . . .
C11 C 0.4207(4) 0.3553(3) 0.71638(5) 0.0349(5) Uani 1 1 d . . . . .
H11A H 0.381545 0.464437 0.728125 0.042 Uiso 1 1 calc R U . . .
H11B H 0.599086 0.322027 0.710052 0.042 Uiso 1 1 calc R U . . .
C10 C 0.6541(4) 0.0464(3) 0.83701(5) 0.0390(5) Uani 1 1 d . . . . .
H10 H 0.633200 -0.029063 0.855391 0.047 Uiso 1 1 calc R U . . .
C13 C 0.2986(4) 0.5132(3) 0.65870(5) 0.0391(5) Uani 1 1 d . . . . .
H13A H 0.258512 0.623841 0.669901 0.047 Uiso 1 1 calc R U . . .
H13B H 0.475356 0.483401 0.651566 0.047 Uiso 1 1 calc R U . . .
C14 C 0.1364(4) 0.5322(3) 0.62709(5) 0.0415(5) Uani 1 1 d . . . . .
H14A H -0.039087 0.554857 0.634510 0.050 Uiso 1 1 calc R U . . .
H14B H 0.183105 0.422756 0.615388 0.050 Uiso 1 1 calc R U . . .
C15 C 0.1575(5) 0.6746(3) 0.60156(6) 0.0507(6) Uani 1 1 d . . . . .
H15A H 0.136804 0.780821 0.613867 0.061 Uiso 1 1 calc R U . . .
H15B H 0.325431 0.643165 0.591082 0.061 Uiso 1 1 calc R U . . .
C16 C -0.0332(6) 0.7073(4) 0.57385(7) 0.0694(8) Uani 1 1 d . . . . .
H16 H -0.200714 0.729345 0.581414 0.083 Uiso 1 1 calc R U . . .
C17 C -0.0016(7) 0.7095(4) 0.54211(7) 0.0919(11) Uani 1 1 d . . . . .
H17A H 0.161383 0.688450 0.532815 0.110 Uiso 1 1 calc R U . . .
H17B H -0.140438 0.732151 0.527252 0.110 Uiso 1 1 calc R U . . .
C18 C -0.3961(4) 1.1838(3) 0.57986(5) 0.0462(5) Uani 1 1 d . . . . .
C19 C -0.2898(5) 1.3115(3) 0.57093(6) 0.0551(6) Uani 1 1 d . . . . .
H19 H -0.185404 1.355269 0.584465 0.066 Uiso 1 1 calc R U . . .
C20 C -0.3692(6) 1.3620(3) 0.53779(6) 0.0644(7) Uani 1 1 d . . . . .
H20 H -0.325425 1.450221 0.524692 0.077 Uiso 1 1 calc R U . . .
C21 C -0.6715(5) 1.0413(4) 0.54886(7) 0.0649(7) Uani 1 1 d . . . . .
H21A H -0.826962 1.097437 0.536748 0.097 Uiso 1 1 calc R U . . .
H21B H -0.709117 0.998609 0.571616 0.097 Uiso 1 1 calc R U . . .
H21C H -0.573317 0.945571 0.535769 0.097 Uiso 1 1 calc R U . . .
C22 C -0.2243(4) 0.9927(3) 0.66177(5) 0.0371(5) Uani 1 1 d . . . . .
C23 C -0.3556(4) 0.8725(3) 0.66868(5) 0.0394(5) Uani 1 1 d . . . . .
H23 H -0.470520 0.857168 0.652481 0.047 Uiso 1 1 calc R U . . .
C24 C -0.3165(4) 0.7771(3) 0.69906(5) 0.0375(5) Uani 1 1 d . . . . .
H24 H -0.405638 0.695647 0.703663 0.045 Uiso 1 1 calc R U . . .
C25 C -0.1482(4) 0.7970(2) 0.72351(5) 0.0328(4) Uani 1 1 d . . . . .
C26 C -0.0177(4) 0.9165(3) 0.71633(5) 0.0367(5) Uani 1 1 d . . . . .
H26 H 0.097817 0.931949 0.732426 0.044 Uiso 1 1 calc R U . . .
C27 C -0.0570(4) 1.0120(3) 0.68574(5) 0.0406(5) Uani 1 1 d . . . . .
H27 H 0.032803 1.092962 0.681002 0.049 Uiso 1 1 calc R U . . .
C28 C 0.1090(4) 0.7318(3) 0.78617(5) 0.0347(5) Uani 1 1 d . . . . .
H28A H 0.265121 0.716682 0.772894 0.042 Uiso 1 1 calc R U . . .
H28B H 0.043751 0.853806 0.791465 0.042 Uiso 1 1 calc R U . . .
C29 C 0.1590(4) 0.6212(3) 0.81923(5) 0.0377(5) Uani 1 1 d . . . . .
H29A H 0.225340 0.499824 0.813558 0.045 Uiso 1 1 calc R U . . .
H29B H 0.000454 0.634278 0.831808 0.045 Uiso 1 1 calc R U . . .
C30 C 0.3429(4) 0.6679(3) 0.84230(5) 0.0377(5) Uani 1 1 d . . . . .
H30A H 0.499113 0.659372 0.829401 0.045 Uiso 1 1 calc R U . . .
H30B H 0.273507 0.787930 0.848728 0.045 Uiso 1 1 calc R U . . .
C31 C 0.4009(4) 0.5529(3) 0.87470(5) 0.0415(5) Uani 1 1 d . . . . .
H31A H 0.464997 0.432698 0.868155 0.050 Uiso 1 1 calc R U . . .
H31B H 0.244922 0.564004 0.887798 0.050 Uiso 1 1 calc R U . . .
C32 C 0.5905(4) 0.5934(3) 0.89788(5) 0.0481(6) Uani 1 1 d . . . . .
H32A H 0.737956 0.598169 0.884030 0.058 Uiso 1 1 calc R U . . .
H32B H 0.516982 0.707484 0.907164 0.058 Uiso 1 1 calc R U . . .
C33 C 0.6712(5) 0.4650(3) 0.92697(6) 0.0638(7) Uani 1 1 d . . . . .
H33 H 0.739770 0.349631 0.920998 0.077 Uiso 1 1 calc R U . . .
C34 C 0.6587(5) 0.4922(4) 0.95928(7) 0.0677(8) Uani 1 1 d . . . . .
H34A H 0.591784 0.605013 0.966797 0.081 Uiso 1 1 calc R U . . .
H34B H 0.716415 0.399451 0.975561 0.081 Uiso 1 1 calc R U . . .

loop_
_atom_site_aniso_label
_atom_site_aniso_U_11
_atom_site_aniso_U_22
_atom_site_aniso_U_33
_atom_site_aniso_U_23
_atom_site_aniso_U_13
_atom_site_aniso_U_12
S1 0.0453(3) 0.0426(3) 0.0356(3) 0.0058(2) -0.0104(2) -0.0262(2)
C1 0.0390(12) 0.0490(13) 0.0344(11) -0.0063(10) -0.0083(9) -0.0047(10)
N1 0.0419(11) 0.0549(11) 0.0338(10) -0.0044(8) -0.0083(8) -0.0085(9)
N3 0.0396(10) 0.0444(10) 0.0336(9) -0.0062(8) -0.0065(8) -0.0073(8)
C3 0.0519(15) 0.0620(16) 0.0504(14) -0.0108(12) -0.0189(12) -0.0121(13)
S2 0.0483(3) 0.0422(3) 0.0339(3) 0.0025(2) -0.0061(2) -0.0266(2)
C2 0.0537(15) 0.0517(14) 0.0483(14) -0.0024(11) -0.0167(11) -0.0150(12)
N2 0.0488(12) 0.0661(13) 0.0389(11) -0.0057(9) -0.0152(9) -0.0106(10)
N5 0.0610(13) 0.0565(12) 0.0358(10) 0.0068(9) -0.0098(9) -0.0093(10)
C5 0.0385(11) 0.0378(11) 0.0324(11) -0.0054(9) -0.0040(9) -0.0112(9)
N4 0.0448(11) 0.0448(10) 0.0353(10) -0.0051(8) -0.0070(8) -0.0125(9)
C4 0.0501(14) 0.0700(17) 0.0417(13) 0.0007(12) -0.0067(11) -0.0198(13)
N7 0.0486(11) 0.0433(10) 0.0350(10) 0.0004(8) -0.0029(8) -0.0076(9)
C7 0.0436(12) 0.0408(12) 0.0345(11) 0.0047(9) -0.0054(9) -0.0226(10)
C6 0.0442(13) 0.0421(12) 0.0434(12) -0.0027(10) -0.0056(10) -0.0235(10)
N6 0.0806(16) 0.0641(14) 0.0374(11) 0.0147(10) -0.0102(11) -0.0070(12)
C8 0.0362(11) 0.0316(10) 0.0309(10) -0.0021(8) -0.0015(8) -0.0131(9)
N8 0.0519(11) 0.0424(10) 0.0342(10) 0.0009(8) -0.0043(8) -0.0122(9)
C9 0.0414(12) 0.0382(11) 0.0400(11) 0.0017(9) -0.0019(9) -0.0222(10)
C12 0.0418(12) 0.0390(11) 0.0331(11) -0.0008(9) -0.0037(9) -0.0178(10)
C11 0.0407(11) 0.0371(11) 0.0318(10) 0.0020(8) -0.0024(9) -0.0194(9)
C10 0.0435(12) 0.0420(12) 0.0345(11) 0.0024(9) -0.0025(9) -0.0178(10)
C13 0.0452(13) 0.0423(12) 0.0336(11) 0.0020(9) -0.0042(9) -0.0190(10)
C14 0.0489(13) 0.0431(12) 0.0342(11) -0.0010(9) -0.0060(10) -0.0157(10)
C15 0.0626(16) 0.0536(14) 0.0362(12) 0.0065(10) -0.0064(11) -0.0179(12)
C16 0.086(2) 0.0705(18) 0.0535(16) 0.0189(14) -0.0216(15) -0.0270(16)
C17 0.099(3) 0.125(3) 0.0476(17) 0.0114(18) -0.0202(17) -0.027(2)
C18 0.0521(14) 0.0465(13) 0.0326(11) 0.0035(10) -0.0036(10) -0.0027(11)
C19 0.0705(17) 0.0497(14) 0.0423(13) 0.0054(11) -0.0034(12) -0.0139(13)
C20 0.085(2) 0.0567(16) 0.0469(14) 0.0109(12) -0.0005(14) -0.0151(15)
C21 0.0639(17) 0.0803(19) 0.0516(15) 0.0035(14) -0.0177(13) -0.0223(15)
C22 0.0417(12) 0.0367(11) 0.0328(11) -0.0015(9) 0.0004(9) -0.0111(9)
C23 0.0412(12) 0.0439(12) 0.0355(11) -0.0053(9) -0.0065(9) -0.0152(10)
C24 0.0409(12) 0.0400(11) 0.0379(11) -0.0046(9) -0.0012(9) -0.0208(10)
C25 0.0352(11) 0.0343(10) 0.0307(10) -0.0037(8) 0.0001(8) -0.0125(9)
C26 0.0428(12) 0.0399(11) 0.0341(11) -0.0001(9) -0.0055(9) -0.0222(10)
C27 0.0472(13) 0.0395(12) 0.0415(12) 0.0012(9) -0.0034(10) -0.0228(10)
C28 0.0402(12) 0.0390(11) 0.0299(10) -0.0019(8) -0.0035(9) -0.0188(9)
C29 0.0408(12) 0.0421(12) 0.0337(11) 0.0014(9) -0.0014(9) -0.0178(10)
C30 0.0404(12) 0.0420(12) 0.0321(11) 0.0004(9) -0.0041(9) -0.0143(10)
C31 0.0487(13) 0.0417(12) 0.0334(11) 0.0018(9) -0.0029(10) -0.0122(10)
C32 0.0441(13) 0.0645(15) 0.0356(12) -0.0020(11) -0.0022(10) -0.0152(12)
C33 0.0716(19) 0.0581(16) 0.0504(15) -0.0001(12) -0.0245(13) 0.0007(14)
C34 0.076(2) 0.0756(19) 0.0498(16) 0.0132(13) -0.0205(14) -0.0205(16)

loop_
_atom_type_symbol
_atom_type_description
_atom_type_scat_dispersion_real
_atom_type_scat_dispersion_imag
_atom_type_scat_source
C C 0.0181 0.0091 'International Tables Vol C Tables 4.2.6.8 and 6.1.1.4'
H H 0.0000 0.0000 'International Tables Vol C Tables 4.2.6.8 and 6.1.1.4'
N N 0.0311 0.0180 'International Tables Vol C Tables 4.2.6.8 and 6.1.1.4'
S S 0.3331 0.5567 'International Tables Vol C Tables 4.2.6.8 and 6.1.1.4'

loop_
_geom_angle_atom_site_label_1
_geom_angle_atom_site_label_2
_geom_angle_atom_site_label_3
_geom_angle
_geom_angle_site_symmetry_1
_geom_angle_site_symmetry_3
_geom_angle_publ_flag
C8 S1 C11 104.42(9) . . ?
N1 C1 C2 107.26(19) . . ?
N1 C1 N3 118.7(2) . . ?
C2 C1 N3 134.0(2) . . ?
N2 N1 C1 111.55(19) . . ?
N2 N1 C4 119.77(19) . . ?
C1 N1 C4 128.67(18) . . ?
N4 N3 C1 111.30(18) . . ?
N2 C3 C2 112.3(2) . . ?
C25 S2 C28 104.20(9) . . ?
C1 C2 C3 104.4(2) . . ?
C3 N2 N1 104.48(18) . . ?
N6 N5 C18 111.3(2) . . ?
N6 N5 C21 120.1(2) . . ?
C18 N5 C21 128.5(2) . . ?
C6 C5 C10 119.34(18) . . ?
C6 C5 N4 114.90(18) . . ?
C10 C5 N4 125.75(19) . . ?
N3 N4 C5 114.63(18) . . ?
N8 N7 C18 111.75(19) . . ?
C6 C7 C8 119.70(19) . . ?
C7 C6 C5 121.42(19) . . ?
C20 N6 N5 104.3(2) . . ?
C7 C8 C9 118.98(18) . . ?
C7 C8 S1 124.15(15) . . ?
C9 C8 S1 116.87(14) . . ?
N7 N8 C22 114.69(18) . . ?
C10 C9 C8 121.21(19) . . ?
C13 C12 C11 112.96(16) . . ?
C12 C11 S1 107.64(13) . . ?
C9 C10 C5 119.35(19) . . ?
C14 C13 C12 112.02(17) . . ?
C13 C14 C15 113.86(18) . . ?
C16 C15 C14 112.0(2) . . ?
C17 C16 C15 128.6(3) . . ?
N5 C18 C19 107.4(2) . . ?
N5 C18 N7 118.3(2) . . ?
C19 C18 N7 134.2(2) . . ?
C18 C19 C20 104.2(2) . . ?
N6 C20 C19 112.6(2) . . ?
C27 C22 C23 119.17(19) . . ?
C27 C22 N8 114.95(18) . . ?
C23 C22 N8 125.88(19) . . ?
C24 C23 C22 119.37(19) . . ?
C23 C24 C25 121.64(19) . . ?
C26 C25 C24 118.56(18) . . ?
C26 C25 S2 124.30(15) . . ?
C24 C25 S2 117.14(15) . . ?
C27 C26 C25 119.68(19) . . ?
C26 C27 C22 121.58(19) . . ?
C29 C28 S2 108.52(14) . . ?
C28 C29 C30 112.46(17) . . ?
C31 C30 C29 112.54(17) . . ?
C30 C31 C32 113.76(18) . . ?
C33 C32 C31 113.0(2) . . ?
C34 C33 C32 127.6(3) . . ?

loop_
_geom_bond_atom_site_label_1
_geom_bond_atom_site_label_2
_geom_bond_distance
_geom_bond_site_symmetry_2
_geom_bond_publ_flag
S1 C8 1.7545(19) . ?
S1 C11 1.8112(19) . ?
C1 N1 1.356(3) . ?
C1 C2 1.378(3) . ?
C1 N3 1.402(3) . ?
N1 N2 1.344(2) . ?
N1 C4 1.455(3) . ?
N3 N4 1.267(2) . ?
C3 N2 1.341(3) . ?
C3 C2 1.379(3) . ?
S2 C25 1.752(2) . ?
S2 C28 1.8142(19) . ?
N5 N6 1.345(3) . ?
N5 C18 1.361(3) . ?
N5 C21 1.461(3) . ?
C5 C6 1.385(3) . ?
C5 C10 1.397(3) . ?
C5 N4 1.419(2) . ?
N7 N8 1.264(2) . ?
N7 C18 1.402(3) . ?
C7 C6 1.382(3) . ?
C7 C8 1.385(3) . ?
N6 C20 1.337(4) . ?
C8 C9 1.405(3) . ?
N8 C22 1.418(2) . ?
C9 C10 1.377(3) . ?
C12 C13 1.524(3) . ?
C12 C11 1.526(3) . ?
C13 C14 1.523(3) . ?
C14 C15 1.524(3) . ?
C15 C16 1.497(3) . ?
C16 C17 1.249(4) . ?
C18 C19 1.371(3) . ?
C19 C20 1.381(3) . ?
C22 C27 1.384(3) . ?
C22 C23 1.401(3) . ?
C23 C24 1.372(3) . ?
C24 C25 1.403(3) . ?
C25 C26 1.395(3) . ?
C26 C27 1.379(3) . ?
C28 C29 1.521(3) . ?
C29 C30 1.523(3) . ?
C30 C31 1.520(3) . ?
C31 C32 1.527(3) . ?
C32 C33 1.491(3) . ?
C33 C34 1.289(3) . ?

loop_
_geom_torsion_atom_site_label_1
_geom_torsion_atom_site_label_2
_geom_torsion_atom_site_label_3
_geom_torsion_atom_site_label_4
_geom_torsion
_geom_torsion_site_symmetry_1
_geom_torsion_site_symmetry_2
_geom_torsion_site_symmetry_3
_geom_torsion_site_symmetry_4
_geom_torsion_publ_flag
C2 C1 N1 N2 -0.1(3) . . . . ?
N3 C1 N1 N2 -179.31(18) . . . . ?
C2 C1 N1 C4 -178.8(2) . . . . ?
N3 C1 N1 C4 2.0(3) . . . . ?
N1 C1 N3 N4 178.38(18) . . . . ?
C2 C1 N3 N4 -0.6(4) . . . . ?
N1 C1 C2 C3 -0.2(3) . . . . ?
N3 C1 C2 C3 178.9(2) . . . . ?
N2 C3 C2 C1 0.4(3) . . . . ?
C2 C3 N2 N1 -0.4(3) . . . . ?
C1 N1 N2 C3 0.3(3) . . . . ?
C4 N1 N2 C3 179.1(2) . . . . ?
C1 N3 N4 C5 -179.10(17) . . . . ?
C6 C5 N4 N3 -175.27(18) . . . . ?
C10 C5 N4 N3 5.7(3) . . . . ?
C8 C7 C6 C5 0.7(3) . . . . ?
C10 C5 C6 C7 -0.6(3) . . . . ?
N4 C5 C6 C7 -179.65(19) . . . . ?
C18 N5 N6 C20 -0.4(3) . . . . ?
C21 N5 N6 C20 -178.5(2) . . . . ?
C6 C7 C8 C9 -0.3(3) . . . . ?
C6 C7 C8 S1 178.88(16) . . . . ?
C11 S1 C8 C7 -4.1(2) . . . . ?
C11 S1 C8 C9 175.03(16) . . . . ?
C18 N7 N8 C22 -179.29(17) . . . . ?
C7 C8 C9 C10 -0.2(3) . . . . ?
S1 C8 C9 C10 -179.44(16) . . . . ?
C13 C12 C11 S1 179.34(14) . . . . ?
C8 S1 C11 C12 179.94(14) . . . . ?
C8 C9 C10 C5 0.3(3) . . . . ?
C6 C5 C10 C9 0.1(3) . . . . ?
N4 C5 C10 C9 179.04(19) . . . . ?
C11 C12 C13 C14 -179.65(18) . . . . ?
C12 C13 C14 C15 176.92(18) . . . . ?
C13 C14 C15 C16 -170.9(2) . . . . ?
C14 C15 C16 C17 -126.1(3) . . . . ?
N6 N5 C18 C19 0.2(3) . . . . ?
C21 N5 C18 C19 178.1(2) . . . . ?
N6 N5 C18 N7 -178.57(19) . . . . ?
C21 N5 C18 N7 -0.7(4) . . . . ?
N8 N7 C18 N5 174.7(2) . . . . ?
N8 N7 C18 C19 -3.7(4) . . . . ?
N5 C18 C19 C20 0.0(3) . . . . ?
N7 C18 C19 C20 178.6(3) . . . . ?
N5 N6 C20 C19 0.5(3) . . . . ?
C18 C19 C20 N6 -0.3(3) . . . . ?
N7 N8 C22 C27 177.57(19) . . . . ?
N7 N8 C22 C23 -1.5(3) . . . . ?
C27 C22 C23 C24 0.3(3) . . . . ?
N8 C22 C23 C24 179.31(19) . . . . ?
C22 C23 C24 C25 0.1(3) . . . . ?
C23 C24 C25 C26 -0.3(3) . . . . ?
C23 C24 C25 S2 179.66(16) . . . . ?
C28 S2 C25 C26 0.8(2) . . . . ?
C28 S2 C25 C24 -179.25(16) . . . . ?
C24 C25 C26 C27 0.2(3) . . . . ?
S2 C25 C26 C27 -179.76(16) . . . . ?
C25 C26 C27 C22 0.1(3) . . . . ?
C23 C22 C27 C26 -0.4(3) . . . . ?
N8 C22 C27 C26 -179.52(19) . . . . ?
C25 S2 C28 C29 -177.54(14) . . . . ?
S2 C28 C29 C30 -178.72(14) . . . . ?
C28 C29 C30 C31 -177.73(18) . . . . ?
C29 C30 C31 C32 178.37(18) . . . . ?
C30 C31 C32 C33 -172.1(2) . . . . ?
C31 C32 C33 C34 -123.3(3) . . . . ?
